data_1561452
loop_
_publ_author_name
'Kang, Taewon'
'Kim, Hongsik'
'Jeoung, Sungeun'
'Moon, Dohyun'
'Moon, Hoi Ri'
'Lee, Dongwhan'

_publ_section_title
;
 Non-stackable molecules assemble into porous crystals displaying
 concerted cavity-changing motions
;
_journal_name_full 'Chemical Science'
_journal_paper_doi 10.1039/D1SC01163D
_journal_year 2021
_chemical_formula_moiety '1.6(C H Cl3), C54 H33 N9'
_chemical_formula_sum 'C55.6 H34.6 Cl4.8 N9'
_chemical_formula_weight 998.88
_space_group_crystal_system triclinic
_space_group_IT_number 2
_space_group_name_Hall '-P 1'
_space_group_name_H-M_alt 'P -1'
_atom_sites_solution_hydrogens geom
_audit_creation_method SHELXL-2018/3
_audit_update_record
;
2021-03-29 deposited with the CCDC.	2021-04-01 downloaded from the CCDC.
;
_cell_angle_alpha 99.811(2)
_cell_angle_beta 93.572(2)
_cell_angle_gamma 101.070(2)
_cell_formula_units_Z 2
_cell_length_a 11.7152(3)
_cell_length_b 12.5774(3)
_cell_length_c 17.5509(6)
_cell_measurement_reflns_used 13655
_cell_measurement_temperature 93(2)
_cell_measurement_theta_max 78.6510
_cell_measurement_theta_min 3.6570
_cell_volume 2488.73(12)
_computing_cell_refinement 'CrysAlisPro 1.171.39.29d (Rigaku OD, 2017)'
_computing_data_collection 'CrysAlisPro 1.171.39.29d (Rigaku OD, 2017)'
_computing_data_reduction 'CrysAlisPro 1.171.39.29d (Rigaku OD, 2017)'
_computing_molecular_graphics 'Olex2 (Dolomanov et al., 2009)'
_computing_publication_material 'Olex2 (Dolomanov et al., 2009)'
_computing_structure_refinement 'ShelXL (Sheldrick, 2015)'
_computing_structure_solution 'ShelXT (Sheldrick, 2015)'
_diffrn_ambient_temperature 93(2)
_diffrn_measured_fraction_theta_full 0.997
_diffrn_measured_fraction_theta_max 0.958
_diffrn_measurement_device_type 'four-circle diffractometer'
_diffrn_measurement_method '\w scans'
_diffrn_radiation_type CuK\a
_diffrn_radiation_wavelength 1.54184
_diffrn_reflns_av_R_equivalents 0.0606
_diffrn_reflns_av_unetI/netI 0.0590
_diffrn_reflns_Laue_measured_fraction_full 0.997
_diffrn_reflns_Laue_measured_fraction_max 0.958
_diffrn_reflns_limit_h_max 14
_diffrn_reflns_limit_h_min -11
_diffrn_reflns_limit_k_max 15
_diffrn_reflns_limit_k_min -15
_diffrn_reflns_limit_l_max 21
_diffrn_reflns_limit_l_min -22
_diffrn_reflns_number 30102
_diffrn_reflns_point_group_measured_fraction_full 0.997
_diffrn_reflns_point_group_measured_fraction_max 0.958
_diffrn_reflns_theta_full 67.684
_diffrn_reflns_theta_max 79.432
_diffrn_reflns_theta_min 3.645
_diffrn_source 'fine-focus sealed X-ray tube'
_exptl_absorpt_coefficient_mu 2.936
_exptl_absorpt_correction_T_max 1.000
_exptl_absorpt_correction_T_min 0.591
_exptl_absorpt_correction_type gaussian
_exptl_absorpt_process_details 'SCALE3 ABSPACK Scaling Algorithm'
_exptl_crystal_colour 'clear colourless'
_exptl_crystal_density_diffrn 1.333
_exptl_crystal_description block
_exptl_crystal_F_000 1026
_exptl_crystal_size_max 0.570
_exptl_crystal_size_mid 0.089
_exptl_crystal_size_min 0.057
_refine_diff_density_max 1.614
_refine_diff_density_min -0.518
_refine_diff_density_rms 0.107
_refine_ls_extinction_method none
_refine_ls_goodness_of_fit_ref 1.047
_refine_ls_hydrogen_treatment constr
_refine_ls_matrix_type full
_refine_ls_number_parameters 664
_refine_ls_number_reflns 10333
_refine_ls_number_restraints 17
_refine_ls_restrained_S_all 1.059
_refine_ls_R_factor_all 0.0868
_refine_ls_R_factor_gt 0.0797
_refine_ls_shift/su_max 0.000
_refine_ls_shift/su_mean 0.000
_refine_ls_structure_factor_coef Fsqd
_refine_ls_weighting_details 'w=1/[\s^2^(Fo^2^)+(0.1570P)^2^+3.1079P] where P=(Fo^2^+2Fc^2^)/3'
_refine_ls_weighting_scheme calc
_refine_ls_wR_factor_gt 0.2420
_refine_ls_wR_factor_ref 0.2517
_reflns_Friedel_coverage 0.000
_reflns_number_gt 8981
_reflns_number_total 10333
_reflns_threshold_expression 'I > 2\s(I)'
_cod_data_source_file d1sc01163d2.cif
_cod_data_source_block 3_sq
_cod_depositor_comments
;
The following automatic conversions were performed:

data item '_exptl_absorpt_correction_type' value 'Gaussian' was
changed to 'gaussian' in accordance with the
/home/data/users/saulius/crontab/automatic-downloads/rss-feeds/RSC/lib/dictionaries/cif_core.dic
dictionary named 'cif_core.dic' version 2.4.2 last updated on
2011-04-26.

Automatic conversion script
Id: cif_fix_values 7556 2019-12-06 15:28:31Z antanas 
;
_cod_original_formula_sum 'C55.60 H34.60 Cl4.80 N9'
_cod_database_code 1561452
_shelx_shelxl_version_number 2018/3
_shelx_space_group_comment
;
The symmetry employed for this shelxl refinement is uniquely defined
by the following loop, which should always be used as a source of
symmetry information in preference to the above space-group names.
They are only intended as comments.
;
_shelx_estimated_absorpt_t_min 0.285
_shelx_estimated_absorpt_t_max 0.851

loop_
_space_group_symop_operation_xyz
'x, y, z'
'-x, -y, -z'

loop_
_atom_site_label
_atom_site_type_symbol
_atom_site_fract_x
_atom_site_fract_y
_atom_site_fract_z
_atom_site_U_iso_or_equiv
_atom_site_adp_type
_atom_site_occupancy
_atom_site_site_symmetry_order
_atom_site_calc_flag
_atom_site_refinement_flags_posn
_atom_site_refinement_flags_adp
_atom_site_refinement_flags_occupancy
_atom_site_disorder_assembly
_atom_site_disorder_group
Cl01 Cl 0.63994(8) 0.18110(8) 0.42359(6) 0.0489(2) Uani 1 1 d . . . . .
Cl02 Cl 0.55974(8) 0.30315(7) 0.31322(5) 0.0475(2) Uani 1 1 d D . . . .
Cl03 Cl 0.54376(8) 0.37308(7) 0.47718(5) 0.0478(2) Uani 1 1 d . . . . .
Cl00 Cl 0.6912(2) 0.7680(2) -0.02013(16) 0.0513(6) Uani 0.4 1 d D . P A 1
Cl1 Cl 0.7601(3) 0.7050(3) 0.12475(16) 0.0543(7) Uani 0.4 1 d D . P A 1
Cl2 Cl 0.6077(2) 0.8614(2) 0.12014(19) 0.0619(7) Uani 0.4 1 d D . P A 1
N007 N 0.8009(2) 0.49614(19) 0.34046(13) 0.0257(5) Uani 1 1 d . . . . .
N008 N 0.69745(19) 0.82495(18) 0.47616(14) 0.0248(5) Uani 1 1 d . . . . .
N009 N 0.8625(2) 0.48338(18) 0.40525(14) 0.0255(5) Uani 1 1 d . . . . .
N00A N 0.6248(2) 0.89742(19) 0.48892(14) 0.0264(5) Uani 1 1 d . . . . .
N00B N 0.4902(2) 0.64405(19) 0.22662(15) 0.0294(5) Uani 1 1 d . . . . .
N00C N 0.7866(2) 0.83757(19) 0.53197(15) 0.0290(5) Uani 1 1 d . . . . .
N00D N 0.8121(2) 0.43009(19) 0.27350(14) 0.0271(5) Uani 1 1 d . . . . .
N00E N 0.4192(2) 0.7171(2) 0.23363(15) 0.0316(5) Uani 1 1 d . . . . .
N00F N 0.4706(2) 0.5659(2) 0.16208(15) 0.0344(6) Uani 1 1 d . . . . .
C00H C 0.7310(2) 0.5768(2) 0.34333(16) 0.0243(5) Uani 1 1 d . . . . .
C00I C 0.6801(2) 0.7396(2) 0.41070(16) 0.0239(5) Uani 1 1 d . . . . .
C00J C 0.9156(2) 0.4036(2) 0.37727(16) 0.0250(5) Uani 1 1 d . . . . .
C00K C 0.7495(2) 0.6613(2) 0.40785(16) 0.0248(5) Uani 1 1 d . . . . .
H00K H 0.807968 0.665480 0.448869 0.030 Uiso 1 1 calc R U . . .
C00L C 0.6714(2) 0.9594(2) 0.55660(16) 0.0249(5) Uani 1 1 d . . . . .
C00M C 0.5788(2) 0.6495(2) 0.28769(16) 0.0247(5) Uani 1 1 d . . . . .
C00N C 1.0013(2) 0.3438(2) 0.41102(16) 0.0260(5) Uani 1 1 d . . . . .
H00N H 1.022687 0.367527 0.468295 0.031 Uiso 1 1 calc R U . . .
C00O C 0.8853(2) 0.3714(2) 0.29721(17) 0.0268(5) Uani 1 1 d . . . . .
C00P C 0.7704(3) 0.9229(2) 0.58254(17) 0.0286(6) Uani 1 1 d . . . . .
C00Q C 0.7522(2) 1.1422(2) 0.62702(16) 0.0263(5) Uani 1 1 d . . . . .
C00R C 0.6465(2) 0.5691(2) 0.28206(16) 0.0260(5) Uani 1 1 d . . . . .
H00R H 0.635404 0.511245 0.238065 0.031 Uiso 1 1 calc R U . . .
C00S C 1.1044(2) 0.3623(2) 0.36177(17) 0.0278(6) Uani 1 1 d . . . . .
C00T C 0.5938(2) 0.7353(2) 0.35138(16) 0.0258(5) Uani 1 1 d . . . . .
H00T H 0.546688 0.789238 0.354266 0.031 Uiso 1 1 calc R U . . .
C00U C 0.9106(2) 0.1890(2) 0.30509(18) 0.0290(6) Uani 1 1 d . . . . .
C00V C 1.0739(3) 0.3282(2) 0.28151(17) 0.0290(6) Uani 1 1 d . . . . .
C00W C 0.6410(2) 1.0532(2) 0.61190(17) 0.0288(6) Uani 1 1 d . . . . .
H00W H 0.570053 1.078504 0.593355 0.035 Uiso 1 1 calc R U . . .
C00X C 0.8521(3) 1.1063(2) 0.65220(18) 0.0306(6) Uani 1 1 d . . . . .
C00Y C 0.9430(2) 0.2212(2) 0.38506(18) 0.0279(6) Uani 1 1 d . . . . .
C00Z C 1.2186(3) 0.4106(2) 0.3905(2) 0.0330(6) Uani 1 1 d . . . . .
H00Z H 1.238999 0.434828 0.444779 0.040 Uiso 1 1 calc R U . . .
C010 C 0.3802(3) 0.5913(3) 0.12482(18) 0.0325(6) Uani 1 1 d . . . . .
C011 C 0.7596(3) 1.2516(2) 0.62042(18) 0.0321(6) Uani 1 1 d . . . . .
H011 H 0.692211 1.276188 0.603453 0.039 Uiso 1 1 calc R U . . .
C012 C 0.9426(3) 0.2817(2) 0.25862(17) 0.0287(6) Uani 1 1 d . . . . .
H012 H 0.920542 0.258639 0.201372 0.034 Uiso 1 1 calc R U . . .
C013 C 0.3496(3) 0.6833(3) 0.16846(17) 0.0313(6) Uani 1 1 d . . . . .
C014 C 0.9213(3) 0.1459(2) 0.43421(19) 0.0322(6) Uani 1 1 d . . . . .
H014 H 0.943937 0.167710 0.488425 0.039 Uiso 1 1 calc R U . . .
C015 C 0.8535(3) 0.0812(2) 0.2739(2) 0.0361(7) Uani 1 1 d . . . . .
H015 H 0.830663 0.059380 0.219724 0.043 Uiso 1 1 calc R U . . .
C016 C 0.6309(3) 1.0092(2) 0.68781(19) 0.0369(7) Uani 1 1 d . . . . .
C017 C 0.8289(3) 0.9846(2) 0.66061(19) 0.0355(7) Uani 1 1 d . . . . .
H017 H 0.899728 0.958815 0.678667 0.043 Uiso 1 1 calc R U . . .
C018 C 1.1592(3) 0.3410(3) 0.2303(2) 0.0364(7) Uani 1 1 d . . . . .
H018 H 1.139133 0.317705 0.175916 0.044 Uiso 1 1 calc R U . . .
C019 C 0.8666(3) 1.3248(3) 0.6389(2) 0.0385(7) Uani 1 1 d . . . . .
H019 H 0.872168 1.400037 0.635042 0.046 Uiso 1 1 calc R U . . .
C01A C 0.1809(3) 0.5239(3) 0.07279(19) 0.0402(7) Uani 1 1 d . . . . .
C01B C 0.8655(3) 0.0373(3) 0.4026(2) 0.0399(7) Uani 1 1 d . . . . .
H01B H 0.851536 -0.015616 0.435426 0.048 Uiso 1 1 calc R U . . .
C01C C 0.3050(3) 0.5450(3) 0.04895(19) 0.0389(7) Uani 1 1 d . . . . .
H01C H 0.327185 0.479042 0.017805 0.047 Uiso 1 1 calc R U . . .
C01D C 0.9587(3) 1.1799(3) 0.6698(2) 0.0392(7) Uani 1 1 d . . . . .
H01D H 1.026654 1.155903 0.686346 0.047 Uiso 1 1 calc R U . . .
C01E C 0.8304(3) 0.0060(3) 0.3236(2) 0.0409(8) Uani 1 1 d . . . . .
H01E H 0.790261 -0.067500 0.303272 0.049 Uiso 1 1 calc R U . . .
C01F C 0.5370(3) 0.2590(2) 0.40141(19) 0.0342(6) Uani 1 1 d D . . . .
H01F H 0.457227 0.211059 0.396213 0.041 Uiso 1 1 calc R U . . .
C01G C 0.7302(4) 0.9725(3) 0.71350(19) 0.0426(8) Uani 1 1 d . . . . .
C01H C 0.3128(3) 0.6438(3) 0.00763(19) 0.0390(7) Uani 1 1 d . . . . .
C01I C 0.2475(3) 0.7201(3) 0.13197(18) 0.0382(7) Uani 1 1 d . . . . .
H01I H 0.226253 0.786239 0.163543 0.046 Uiso 1 1 calc R U . . .
C01J C 1.2745(3) 0.3884(3) 0.2597(2) 0.0428(8) Uani 1 1 d . . . . .
H01J H 1.333417 0.396640 0.225072 0.051 Uiso 1 1 calc R U . . .
C01K C 0.2824(3) 0.7360(3) 0.05123(19) 0.0392(7) Uani 1 1 d . . . . .
C01L C 0.1507(3) 0.6170(3) 0.11720(19) 0.0412(8) Uani 1 1 d . . . . .
C01M C 1.3035(3) 0.4233(3) 0.3384(2) 0.0400(7) Uani 1 1 d . . . . .
H01M H 1.382137 0.456419 0.357570 0.048 Uiso 1 1 calc R U . . .
C01N C 0.9649(3) 1.2893(3) 0.6629(2) 0.0416(8) Uani 1 1 d . . . . .
H01N H 1.037658 1.340162 0.674794 0.050 Uiso 1 1 calc R U . . .
C01O C 0.5353(4) 1.0044(3) 0.7311(2) 0.0594(12) Uani 1 1 d . . . . .
H01O H 0.467972 1.029479 0.714758 0.071 Uiso 1 1 calc R U . . .
C01P C 0.0403(3) 0.6106(4) 0.1431(2) 0.0557(11) Uani 1 1 d . . . . .
H01P H 0.020275 0.673645 0.172891 0.067 Uiso 1 1 calc R U . . .
C01Q C 0.0976(4) 0.4268(3) 0.0540(2) 0.0523(10) Uani 1 1 d . . . . .
H01Q H 0.115362 0.363548 0.022902 0.063 Uiso 1 1 calc R U . . .
C01R C 0.3454(4) 0.6464(4) -0.0668(2) 0.0549(10) Uani 1 1 d . . . . .
H01R H 0.368863 0.584758 -0.095911 0.066 Uiso 1 1 calc R U . . .
C01S C 0.2831(4) 0.8302(4) 0.0195(3) 0.0551(10) Uani 1 1 d . . . . .
H01S H 0.263642 0.893723 0.049036 0.066 Uiso 1 1 calc R U . . .
C01T C -0.0397(4) 0.5122(5) 0.1254(3) 0.0633(13) Uani 1 1 d . . . . .
H01T H -0.114382 0.507031 0.144396 0.076 Uiso 1 1 calc R U . . .
C01U C -0.0128(4) 0.4222(4) 0.0810(3) 0.0631(13) Uani 1 1 d . . . . .
H01U H -0.069790 0.355516 0.068150 0.076 Uiso 1 1 calc R U . . .
C01V C 0.7326(6) 0.9299(3) 0.7812(2) 0.0694(15) Uani 1 1 d . . . . .
H01V H 0.799050 0.904394 0.798594 0.083 Uiso 1 1 calc R U . . .
C01W C 0.3432(4) 0.7404(5) -0.0982(3) 0.0716(15) Uani 1 1 d . . . . .
H01W H 0.363403 0.742096 -0.149608 0.086 Uiso 1 1 calc R U . . .
C01X C 0.5407(7) 0.9620(4) 0.7986(3) 0.085(2) Uani 1 1 d . . . . .
H01X H 0.476016 0.958533 0.828794 0.102 Uiso 1 1 calc R U . . .
C01Y C 0.3125(5) 0.8303(5) -0.0559(3) 0.0700(14) Uani 1 1 d . . . . .
H01Y H 0.311219 0.893711 -0.078395 0.084 Uiso 1 1 calc R U . . .
C01Z C 0.6354(8) 0.9254(4) 0.8230(3) 0.095(3) Uani 1 1 d . . . . .
H01Z H 0.635530 0.896212 0.869460 0.114 Uiso 1 1 calc R U . . .
C021 C 0.6587(7) 0.7485(6) 0.0825(6) 0.0408(18) Uani 0.4 1 d D U P A 1
H021 H 0.589230 0.686201 0.074922 0.049 Uiso 0.4 1 calc R U P A 1
C0 C 0.6202(16) 0.7677(16) 0.0493(10) 0.048(4) Uani 0.2 1 d D U P B 2
H0 H 0.538177 0.728769 0.052356 0.058 Uiso 0.2 1 calc R U P B 2
Cl2A Cl 0.6238(9) 0.9233(5) 0.0373(5) 0.099(2) Uani 0.2 1 d . . P B 2
Cl Cl 0.6648(11) 0.7294(6) -0.0499(6) 0.099(2) Uani 0.2 1 d . . P B 2
Cl1A Cl 0.7199(12) 0.7259(6) 0.1150(6) 0.099(2) Uani 0.2 1 d D . P B 2

loop_
_atom_site_aniso_label
_atom_site_aniso_U_11
_atom_site_aniso_U_22
_atom_site_aniso_U_33
_atom_site_aniso_U_23
_atom_site_aniso_U_13
_atom_site_aniso_U_12
Cl01 0.0430(5) 0.0524(5) 0.0532(5) 0.0011(4) -0.0030(4) 0.0246(4)
Cl02 0.0575(5) 0.0380(4) 0.0475(5) 0.0097(3) 0.0121(4) 0.0073(4)
Cl03 0.0521(5) 0.0389(4) 0.0480(5) -0.0070(3) -0.0009(4) 0.0140(4)
Cl00 0.0665(15) 0.0526(15) 0.0469(13) 0.0163(10) 0.0050(11) 0.0359(13)
Cl1 0.0649(15) 0.0691(18) 0.0459(12) 0.0202(12) 0.0075(10) 0.0462(13)
Cl2 0.0562(13) 0.0454(12) 0.095(2) 0.0102(12) 0.0409(14) 0.0297(10)
N007 0.0245(11) 0.0264(11) 0.0237(11) -0.0003(9) -0.0053(8) 0.0061(9)
N008 0.0231(11) 0.0206(10) 0.0290(12) -0.0005(9) -0.0045(9) 0.0066(8)
N009 0.0251(11) 0.0220(10) 0.0280(11) 0.0019(9) -0.0037(9) 0.0054(8)
N00A 0.0244(11) 0.0229(11) 0.0310(12) 0.0007(9) -0.0017(9) 0.0080(9)
N00B 0.0278(12) 0.0245(11) 0.0344(13) -0.0023(9) -0.0006(10) 0.0096(9)
N00C 0.0295(12) 0.0214(11) 0.0328(12) -0.0010(9) -0.0104(10) 0.0072(9)
N00D 0.0261(11) 0.0247(11) 0.0292(12) -0.0004(9) -0.0009(9) 0.0084(9)
N00E 0.0312(12) 0.0346(13) 0.0292(12) 0.0002(10) -0.0027(10) 0.0143(10)
N00F 0.0358(13) 0.0328(13) 0.0315(13) -0.0037(10) -0.0069(10) 0.0114(10)
C00H 0.0242(12) 0.0205(12) 0.0283(13) 0.0030(10) 0.0011(10) 0.0068(9)
C00I 0.0235(12) 0.0188(11) 0.0279(13) 0.0017(10) -0.0015(10) 0.0042(9)
C00J 0.0255(13) 0.0221(12) 0.0266(13) 0.0021(10) -0.0013(10) 0.0060(10)
C00K 0.0238(12) 0.0199(12) 0.0289(13) 0.0015(10) -0.0023(10) 0.0044(9)
C00L 0.0236(13) 0.0205(12) 0.0287(13) 0.0022(10) -0.0011(10) 0.0035(10)
C00M 0.0231(12) 0.0239(12) 0.0254(13) 0.0019(10) -0.0032(10) 0.0054(10)
C00N 0.0253(13) 0.0233(12) 0.0290(13) 0.0025(10) -0.0017(10) 0.0073(10)
C00O 0.0262(13) 0.0231(12) 0.0294(14) 0.0013(10) -0.0016(10) 0.0053(10)
C00P 0.0301(14) 0.0213(12) 0.0314(14) -0.0002(10) -0.0080(11) 0.0057(10)
C00Q 0.0257(13) 0.0226(12) 0.0288(13) 0.0001(10) 0.0007(10) 0.0056(10)
C00R 0.0262(13) 0.0228(12) 0.0277(13) 0.0013(10) -0.0012(10) 0.0063(10)
C00S 0.0283(14) 0.0224(12) 0.0342(14) 0.0073(11) 0.0000(11) 0.0079(10)
C00T 0.0248(13) 0.0224(12) 0.0296(13) 0.0020(10) -0.0016(10) 0.0074(10)
C00U 0.0266(13) 0.0235(13) 0.0358(15) 0.0000(11) -0.0003(11) 0.0088(10)
C00V 0.0293(14) 0.0264(13) 0.0334(15) 0.0055(11) 0.0012(11) 0.0116(11)
C00W 0.0277(14) 0.0230(13) 0.0336(15) -0.0015(11) 0.0028(11) 0.0063(10)
C00X 0.0325(15) 0.0225(13) 0.0338(15) -0.0042(11) -0.0041(11) 0.0091(11)
C00Y 0.0222(12) 0.0238(13) 0.0374(15) 0.0020(11) 0.0009(11) 0.0083(10)
C00Z 0.0290(14) 0.0279(14) 0.0418(16) 0.0084(12) -0.0025(12) 0.0049(11)
C010 0.0298(14) 0.0355(15) 0.0302(14) 0.0005(12) -0.0045(11) 0.0089(12)
C011 0.0387(16) 0.0239(13) 0.0342(15) 0.0018(11) 0.0034(12) 0.0107(11)
C012 0.0306(14) 0.0291(14) 0.0274(13) 0.0009(11) -0.0004(11) 0.0132(11)
C013 0.0289(14) 0.0372(15) 0.0271(14) 0.0027(11) -0.0043(11) 0.0099(12)
C014 0.0288(14) 0.0290(14) 0.0419(16) 0.0087(12) 0.0071(12) 0.0108(11)
C015 0.0300(15) 0.0275(14) 0.0469(18) -0.0050(12) -0.0029(13) 0.0096(11)
C016 0.0475(18) 0.0240(13) 0.0320(15) -0.0034(11) 0.0063(13) -0.0037(12)
C017 0.0435(17) 0.0230(13) 0.0355(16) -0.0049(11) -0.0153(13) 0.0110(12)
C018 0.0385(16) 0.0407(17) 0.0365(16) 0.0116(13) 0.0069(13) 0.0193(13)
C019 0.0452(18) 0.0219(13) 0.0459(18) 0.0014(12) 0.0105(14) 0.0034(12)
C01A 0.0376(17) 0.0473(18) 0.0310(15) 0.0073(13) -0.0122(13) 0.0027(14)
C01B 0.0340(16) 0.0263(14) 0.063(2) 0.0124(14) 0.0129(15) 0.0087(12)
C01C 0.0424(17) 0.0396(17) 0.0307(15) -0.0038(13) -0.0077(13) 0.0114(13)
C01D 0.0282(15) 0.0340(16) 0.0479(19) -0.0121(13) -0.0040(13) 0.0078(12)
C01E 0.0280(15) 0.0239(14) 0.067(2) 0.0005(14) 0.0034(14) 0.0044(11)
C01F 0.0279(14) 0.0273(14) 0.0451(17) 0.0036(12) 0.0005(12) 0.0038(11)
C01G 0.069(2) 0.0214(13) 0.0312(16) -0.0002(12) -0.0065(15) 0.0015(14)
C01H 0.0353(16) 0.0500(19) 0.0287(15) 0.0039(13) -0.0048(12) 0.0072(14)
C01I 0.0381(17) 0.0496(19) 0.0272(15) 0.0003(13) -0.0085(12) 0.0201(14)
C01J 0.0328(16) 0.052(2) 0.052(2) 0.0225(16) 0.0133(14) 0.0154(14)
C01K 0.0353(16) 0.0485(19) 0.0311(15) 0.0061(13) -0.0092(12) 0.0075(14)
C01L 0.0332(16) 0.062(2) 0.0288(15) 0.0110(14) -0.0065(12) 0.0111(15)
C01M 0.0253(14) 0.0442(18) 0.053(2) 0.0172(15) 0.0023(13) 0.0065(13)
C01N 0.0323(16) 0.0323(16) 0.051(2) -0.0072(14) 0.0070(14) -0.0025(12)
C01O 0.075(3) 0.0359(18) 0.054(2) -0.0110(16) 0.031(2) -0.0145(18)
C01P 0.0382(19) 0.102(3) 0.0298(17) 0.0160(19) -0.0024(14) 0.021(2)
C01Q 0.052(2) 0.049(2) 0.049(2) 0.0154(17) -0.0229(17) -0.0014(17)
C01R 0.048(2) 0.079(3) 0.0335(18) 0.0043(18) 0.0024(15) 0.0079(19)
C01S 0.059(2) 0.051(2) 0.053(2) 0.0113(18) -0.0148(18) 0.0097(18)
C01T 0.040(2) 0.107(4) 0.046(2) 0.038(2) -0.0011(17) 0.005(2)
C01U 0.046(2) 0.074(3) 0.064(3) 0.041(2) -0.0248(19) -0.015(2)
C01V 0.135(5) 0.0290(17) 0.0344(19) 0.0036(14) -0.014(2) 0.003(2)
C01W 0.064(3) 0.105(4) 0.042(2) 0.031(3) 0.0005(19) -0.006(3)
C01X 0.133(5) 0.052(3) 0.055(3) -0.002(2) 0.051(3) -0.022(3)
C01Y 0.077(3) 0.079(3) 0.055(3) 0.034(2) -0.009(2) 0.004(3)
C01Z 0.183(8) 0.049(3) 0.034(2) 0.0072(19) 0.015(3) -0.025(4)
C021 0.024(3) 0.024(3) 0.079(4) 0.011(3) 0.017(3) 0.012(2)
C0 0.045(6) 0.043(6) 0.047(6) -0.006(4) 0.016(4) -0.004(4)
Cl2A 0.176(6) 0.049(2) 0.090(3) 0.0145(19) 0.072(4) 0.050(3)
Cl 0.176(6) 0.049(2) 0.090(3) 0.0145(19) 0.072(4) 0.050(3)
Cl1A 0.176(6) 0.049(2) 0.090(3) 0.0145(19) 0.072(4) 0.050(3)

loop_
_atom_type_symbol
_atom_type_description
_atom_type_scat_dispersion_real
_atom_type_scat_dispersion_imag
_atom_type_scat_source
C C 0.0181 0.0091 'International Tables Vol C Tables 4.2.6.8 and 6.1.1.4'
H H 0.0000 0.0000 'International Tables Vol C Tables 4.2.6.8 and 6.1.1.4'
Cl Cl 0.3639 0.7018 'International Tables Vol C Tables 4.2.6.8 and 6.1.1.4'
N N 0.0311 0.0180 'International Tables Vol C Tables 4.2.6.8 and 6.1.1.4'

loop_
_geom_angle_atom_site_label_1
_geom_angle_atom_site_label_2
_geom_angle_atom_site_label_3
_geom_angle
_geom_angle_site_symmetry_1
_geom_angle_site_symmetry_3
_geom_angle_publ_flag
N00D N007 N009 116.5(2) . . ?
N00D N007 C00H 122.1(2) . . ?
N009 N007 C00H 121.4(2) . . ?
N00C N008 N00A 115.8(2) . . ?
N00C N008 C00I 121.3(2) . . ?
N00A N008 C00I 122.9(2) . . ?
C00J N009 N007 101.9(2) . . ?
C00L N00A N008 102.3(2) . . ?
N00F N00B N00E 117.2(2) . . ?
N00F N00B C00M 122.8(2) . . ?
N00E N00B C00M 120.0(2) . . ?
C00P N00C N008 102.3(2) . . ?
C00O N00D N007 101.7(2) . . ?
C013 N00E N00B 101.6(2) . . ?
C010 N00F N00B 101.4(2) . . ?
C00K C00H C00R 122.2(2) . . ?
C00K C00H N007 118.4(2) . . ?
C00R C00H N007 119.5(2) . . ?
C00K C00I C00T 122.0(2) . . ?
C00K C00I N008 118.5(2) . . ?
C00T C00I N008 119.5(2) . . ?
N009 C00J C00O 109.8(2) . . ?
N009 C00J C00N 135.1(2) . . ?
C00O C00J C00N 115.1(2) . . ?
C00I C00K C00H 118.1(3) . . ?
C00I C00K H00K 120.9 . . ?
C00H C00K H00K 120.9 . . ?
N00A C00L C00P 109.5(2) . . ?
N00A C00L C00W 135.8(3) . . ?
C00P C00L C00W 114.6(2) . . ?
C00T C00M C00R 122.3(2) . . ?
C00T C00M N00B 118.3(2) . . ?
C00R C00M N00B 119.4(2) . . ?
C00J C00N C00S 103.2(2) . . ?
C00J C00N C00Y 103.7(2) . . ?
C00S C00N C00Y 105.1(2) . . ?
C00J C00N H00N 114.5 . . ?
C00S C00N H00N 114.5 . . ?
C00Y C00N H00N 114.5 . . ?
N00D C00O C00J 110.2(2) . . ?
N00D C00O C012 135.4(3) . . ?
C00J C00O C012 114.5(2) . . ?
N00C C00P C00L 110.1(2) . . ?
N00C C00P C017 135.3(3) . . ?
C00L C00P C017 114.6(2) . . ?
C011 C00Q C00X 120.1(3) . . ?
C011 C00Q C00W 125.5(3) . . ?
C00X C00Q C00W 114.3(2) . . ?
C00H C00R C00M 117.5(2) . . ?
C00H C00R H00R 121.2 . . ?
C00M C00R H00R 121.2 . . ?
C00Z C00S C00V 120.5(3) . . ?
C00Z C00S C00N 125.3(3) . . ?
C00V C00S C00N 114.2(2) . . ?
C00I C00T C00M 117.8(2) . . ?
C00I C00T H00T 121.1 . . ?
C00M C00T H00T 121.1 . . ?
C015 C00U C00Y 120.5(3) . . ?
C015 C00U C012 125.4(3) . . ?
C00Y C00U C012 114.1(2) . . ?
C018 C00V C00S 119.9(3) . . ?
C018 C00V C012 125.8(3) . . ?
C00S C00V C012 114.3(3) . . ?
C00L C00W C00Q 104.7(2) . . ?
C00L C00W C016 103.3(2) . . ?
C00Q C00W C016 104.7(2) . . ?
C00L C00W H00W 114.3 . . ?
C00Q C00W H00W 114.3 . . ?
C016 C00W H00W 114.3 . . ?
C01D C00X C00Q 120.2(3) . . ?
C01D C00X C017 125.7(3) . . ?
C00Q C00X C017 114.1(3) . . ?
C014 C00Y C00U 120.6(3) . . ?
C014 C00Y C00N 125.0(3) . . ?
C00U C00Y C00N 114.3(2) . . ?
C00S C00Z C01M 119.0(3) . . ?
C00S C00Z H00Z 120.5 . . ?
C01M C00Z H00Z 120.5 . . ?
N00F C010 C013 109.8(3) . . ?
N00F C010 C01C 135.7(3) . . ?
C013 C010 C01C 114.5(3) . . ?
C00Q C011 C019 119.2(3) . . ?
C00Q C011 H011 120.4 . . ?
C019 C011 H011 120.4 . . ?
C00O C012 C00U 103.8(2) . . ?
C00O C012 C00V 103.8(2) . . ?
C00U C012 C00V 105.1(2) . . ?
C00O C012 H012 114.3 . . ?
C00U C012 H012 114.3 . . ?
C00V C012 H012 114.3 . . ?
N00E C013 C010 110.0(3) . . ?
N00E C013 C01I 135.2(3) . . ?
C010 C013 C01I 114.8(3) . . ?
C00Y C014 C01B 118.8(3) . . ?
C00Y C014 H014 120.6 . . ?
C01B C014 H014 120.6 . . ?
C00U C015 C01E 118.8(3) . . ?
C00U C015 H015 120.6 . . ?
C01E C015 H015 120.6 . . ?
C01O C016 C01G 120.0(4) . . ?
C01O C016 C00W 125.7(4) . . ?
C01G C016 C00W 114.3(3) . . ?
C00P C017 C01G 103.2(3) . . ?
C00P C017 C00X 104.4(2) . . ?
C01G C017 C00X 105.0(2) . . ?
C00P C017 H017 114.3 . . ?
C01G C017 H017 114.3 . . ?
C00X C017 H017 114.3 . . ?
C00V C018 C01J 119.3(3) . . ?
C00V C018 H018 120.4 . . ?
C01J C018 H018 120.4 . . ?
C01N C019 C011 120.6(3) . . ?
C01N C019 H019 119.7 . . ?
C011 C019 H019 119.7 . . ?
C01Q C01A C01L 118.7(4) . . ?
C01Q C01A C01C 127.4(4) . . ?
C01L C01A C01C 113.9(3) . . ?
C01E C01B C014 120.6(3) . . ?
C01E C01B H01B 119.7 . . ?
C014 C01B H01B 119.7 . . ?
C010 C01C C01A 103.9(3) . . ?
C010 C01C C01H 104.0(3) . . ?
C01A C01C C01H 105.0(3) . . ?
C010 C01C H01C 114.3 . . ?
C01A C01C H01C 114.3 . . ?
C01H C01C H01C 114.3 . . ?
C00X C01D C01N 119.1(3) . . ?
C00X C01D H01D 120.4 . . ?
C01N C01D H01D 120.4 . . ?
C01B C01E C015 120.7(3) . . ?
C01B C01E H01E 119.7 . . ?
C015 C01E H01E 119.7 . . ?
Cl02 C01F Cl01 110.74(18) . . ?
Cl02 C01F Cl03 110.51(17) . . ?
Cl01 C01F Cl03 110.43(18) . . ?
Cl02 C01F H01F 108.4 . . ?
Cl01 C01F H01F 108.4 . . ?
Cl03 C01F H01F 108.4 . . ?
C01V C01G C016 120.4(4) . . ?
C01V C01G C017 125.6(4) . . ?
C016 C01G C017 114.0(3) . . ?
C01R C01H C01K 120.2(4) . . ?
C01R C01H C01C 125.5(4) . . ?
C01K C01H C01C 114.3(3) . . ?
C013 C01I C01L 103.6(3) . . ?
C013 C01I C01K 104.2(3) . . ?
C01L C01I C01K 105.1(3) . . ?
C013 C01I H01I 114.3 . . ?
C01L C01I H01I 114.3 . . ?
C01K C01I H01I 114.3 . . ?
C01M C01J C018 120.5(3) . . ?
C01M C01J H01J 119.8 . . ?
C018 C01J H01J 119.8 . . ?
C01S C01K C01H 119.9(3) . . ?
C01S C01K C01I 126.1(4) . . ?
C01H C01K C01I 114.0(3) . . ?
C01P C01L C01A 120.5(4) . . ?
C01P C01L C01I 125.3(4) . . ?
C01A C01L C01I 114.2(3) . . ?
C01J C01M C00Z 120.8(3) . . ?
C01J C01M H01M 119.6 . . ?
C00Z C01M H01M 119.6 . . ?
C019 C01N C01D 120.8(3) . . ?
C019 C01N H01N 119.6 . . ?
C01D C01N H01N 119.6 . . ?
C01X C01O C016 118.2(6) . . ?
C01X C01O H01O 120.9 . . ?
C016 C01O H01O 120.9 . . ?
C01T C01P C01L 119.5(5) . . ?
C01T C01P H01P 120.2 . . ?
C01L C01P H01P 120.2 . . ?
C01A C01Q C01U 119.6(4) . . ?
C01A C01Q H01Q 120.2 . . ?
C01U C01Q H01Q 120.2 . . ?
C01H C01R C01W 119.1(4) . . ?
C01H C01R H01R 120.4 . . ?
C01W C01R H01R 120.4 . . ?
C01Y C01S C01K 119.2(4) . . ?
C01Y C01S H01S 120.4 . . ?
C01K C01S H01S 120.4 . . ?
C01U C01T C01P 120.6(4) . . ?
C01U C01T H01T 119.7 . . ?
C01P C01T H01T 119.7 . . ?
C01T C01U C01Q 120.9(4) . . ?
C01T C01U H01U 119.6 . . ?
C01Q C01U H01U 119.6 . . ?
C01G C01V C01Z 118.4(6) . . ?
C01G C01V H01V 120.8 . . ?
C01Z C01V H01V 120.8 . . ?
C01Y C01W C01R 120.8(4) . . ?
C01Y C01W H01W 119.6 . . ?
C01R C01W H01W 119.6 . . ?
C01Z C01X C01O 122.0(5) . . ?
C01Z C01X H01X 119.0 . . ?
C01O C01X H01X 119.0 . . ?
C01W C01Y C01S 120.8(4) . . ?
C01W C01Y H01Y 119.6 . . ?
C01S C01Y H01Y 119.6 . . ?
C01X C01Z C01V 121.1(5) . . ?
C01X C01Z H01Z 119.5 . . ?
C01V C01Z H01Z 119.5 . . ?
Cl1 C021 Cl2 124.4(6) . . ?
Cl1 C021 Cl00 111.5(4) . . ?
Cl2 C021 Cl00 104.7(5) . . ?
Cl1 C021 H021 104.9 . . ?
Cl2 C021 H021 104.9 . . ?
Cl00 C021 H021 104.9 . . ?
Cl1A C0 Cl 106.6(10) . . ?
Cl1A C0 Cl2A 124.7(10) . . ?
Cl C0 Cl2A 92.6(9) . . ?
Cl1A C0 H0 110.3 . . ?
Cl C0 H0 110.3 . . ?
Cl2A C0 H0 110.3 . . ?

loop_
_geom_bond_atom_site_label_1
_geom_bond_atom_site_label_2
_geom_bond_distance
_geom_bond_site_symmetry_2
_geom_bond_publ_flag
Cl01 C01F 1.758(3) . ?
Cl02 C01F 1.750(3) . ?
Cl03 C01F 1.768(3) . ?
Cl00 C021 1.910(10) . ?
Cl1 C021 1.594(9) . ?
Cl2 C021 1.692(8) . ?
N007 N00D 1.348(3) . ?
N007 N009 1.358(3) . ?
N007 C00H 1.417(3) . ?
N008 N00C 1.353(3) . ?
N008 N00A 1.363(3) . ?
N008 C00I 1.407(3) . ?
N009 C00J 1.320(4) . ?
N00A C00L 1.326(4) . ?
N00B N00F 1.343(3) . ?
N00B N00E 1.348(3) . ?
N00B C00M 1.429(4) . ?
N00C C00P 1.323(4) . ?
N00D C00O 1.325(4) . ?
N00E C013 1.318(4) . ?
N00F C010 1.329(4) . ?
C00H C00K 1.390(4) . ?
C00H C00R 1.393(4) . ?
C00I C00K 1.389(4) . ?
C00I C00T 1.391(4) . ?
C00J C00O 1.398(4) . ?
C00J C00N 1.514(4) . ?
C00K H00K 0.9500 . ?
C00L C00P 1.405(4) . ?
C00L C00W 1.508(4) . ?
C00M C00T 1.392(4) . ?
C00M C00R 1.394(4) . ?
C00N C00S 1.533(4) . ?
C00N C00Y 1.539(4) . ?
C00N H00N 1.0000 . ?
C00O C012 1.507(4) . ?
C00P C017 1.505(4) . ?
C00Q C011 1.388(4) . ?
C00Q C00X 1.405(4) . ?
C00Q C00W 1.522(4) . ?
C00R H00R 0.9500 . ?
C00S C00Z 1.383(4) . ?
C00S C00V 1.403(4) . ?
C00T H00T 0.9500 . ?
C00U C015 1.392(4) . ?
C00U C00Y 1.400(4) . ?
C00U C012 1.536(4) . ?
C00V C018 1.390(4) . ?
C00V C012 1.538(4) . ?
C00W C016 1.530(4) . ?
C00W H00W 1.0000 . ?
C00X C01D 1.387(4) . ?
C00X C017 1.537(4) . ?
C00Y C014 1.385(4) . ?
C00Z C01M 1.397(5) . ?
C00Z H00Z 0.9500 . ?
C010 C013 1.394(4) . ?
C010 C01C 1.510(4) . ?
C011 C019 1.389(5) . ?
C011 H011 0.9500 . ?
C012 H012 1.0000 . ?
C013 C01I 1.508(4) . ?
C014 C01B 1.399(4) . ?
C014 H014 0.9500 . ?
C015 C01E 1.394(5) . ?
C015 H015 0.9500 . ?
C016 C01O 1.391(5) . ?
C016 C01G 1.407(5) . ?
C017 C01G 1.529(5) . ?
C017 H017 1.0000 . ?
C018 C01J 1.395(5) . ?
C018 H018 0.9500 . ?
C019 C01N 1.380(5) . ?
C019 H019 0.9500 . ?
C01A C01Q 1.384(5) . ?
C01A C01L 1.410(5) . ?
C01A C01C 1.525(5) . ?
C01B C01E 1.387(5) . ?
C01B H01B 0.9500 . ?
C01C C01H 1.533(5) . ?
C01C H01C 1.0000 . ?
C01D C01N 1.390(5) . ?
C01D H01D 0.9500 . ?
C01E H01E 0.9500 . ?
C01F H01F 1.0000 . ?
C01G C01V 1.384(5) . ?
C01H C01R 1.387(5) . ?
C01H C01K 1.396(5) . ?
C01I C01L 1.523(5) . ?
C01I C01K 1.534(5) . ?
C01I H01I 1.0000 . ?
C01J C01M 1.377(5) . ?
C01J H01J 0.9500 . ?
C01K C01S 1.391(5) . ?
C01L C01P 1.390(5) . ?
C01M H01M 0.9500 . ?
C01N H01N 0.9500 . ?
C01O C01X 1.381(8) . ?
C01O H01O 0.9500 . ?
C01P C01T 1.376(7) . ?
C01P H01P 0.9500 . ?
C01Q C01U 1.400(7) . ?
C01Q H01Q 0.9500 . ?
C01R C01W 1.391(7) . ?
C01R H01R 0.9500 . ?
C01S C01Y 1.388(7) . ?
C01S H01S 0.9500 . ?
C01T C01U 1.362(8) . ?
C01T H01T 0.9500 . ?
C01U H01U 0.9500 . ?
C01V C01Z 1.390(10) . ?
C01V H01V 0.9500 . ?
C01W C01Y 1.364(8) . ?
C01W H01W 0.9500 . ?
C01X C01Z 1.353(10) . ?
C01X H01X 0.9500 . ?
C01Y H01Y 0.9500 . ?
C01Z H01Z 0.9500 . ?
C021 H021 1.0000 . ?
C0 Cl1A 1.802(17) . ?
C0 Cl 1.86(2) . ?
C0 Cl2A 2.00(2) . ?
C0 H0 1.0000 . ?

loop_
_geom_hbond_atom_site_label_D
_geom_hbond_atom_site_label_H
_geom_hbond_atom_site_label_A
_geom_hbond_distance_DH
_geom_hbond_distance_HA
_geom_hbond_distance_DA
_geom_hbond_angle_DHA
_geom_hbond_site_symmetry_A
_geom_hbond_publ_flag
C021^a H021^a N00F 1.00 2.61 3.408(9) 136.9 . yes

loop_
_geom_torsion_atom_site_label_1
_geom_torsion_atom_site_label_2
_geom_torsion_atom_site_label_3
_geom_torsion_atom_site_label_4
_geom_torsion
_geom_torsion_site_symmetry_1
_geom_torsion_site_symmetry_2
_geom_torsion_site_symmetry_3
_geom_torsion_site_symmetry_4
_geom_torsion_publ_flag
N00D N007 N009 C00J -0.4(3) . . . . ?
C00H N007 N009 C00J -178.8(2) . . . . ?
N00C N008 N00A C00L 0.2(3) . . . . ?
C00I N008 N00A C00L 178.2(2) . . . . ?
N00A N008 N00C C00P -0.5(3) . . . . ?
C00I N008 N00C C00P -178.5(2) . . . . ?
N009 N007 N00D C00O 0.1(3) . . . . ?
C00H N007 N00D C00O 178.6(2) . . . . ?
N00F N00B N00E C013 -0.3(3) . . . . ?
C00M N00B N00E C013 -178.1(3) . . . . ?
N00E N00B N00F C010 0.2(4) . . . . ?
C00M N00B N00F C010 178.0(3) . . . . ?
N00D N007 C00H C00K -161.7(2) . . . . ?
N009 N007 C00H C00K 16.7(4) . . . . ?
N00D N007 C00H C00R 18.3(4) . . . . ?
N009 N007 C00H C00R -163.3(2) . . . . ?
N00C N008 C00I C00K 6.2(4) . . . . ?
N00A N008 C00I C00K -171.6(2) . . . . ?
N00C N008 C00I C00T -174.4(3) . . . . ?
N00A N008 C00I C00T 7.7(4) . . . . ?
N007 N009 C00J C00O 0.4(3) . . . . ?
N007 N009 C00J C00N 178.3(3) . . . . ?
C00T C00I C00K C00H 0.0(4) . . . . ?
N008 C00I C00K C00H 179.4(2) . . . . ?
C00R C00H C00K C00I 0.5(4) . . . . ?
N007 C00H C00K C00I -179.5(2) . . . . ?
N008 N00A C00L C00P 0.1(3) . . . . ?
N008 N00A C00L C00W -176.6(3) . . . . ?
N00F N00B C00M C00T 178.5(3) . . . . ?
N00E N00B C00M C00T -3.8(4) . . . . ?
N00F N00B C00M C00R -1.9(4) . . . . ?
N00E N00B C00M C00R 175.7(3) . . . . ?
N009 C00J C00N C00S -123.2(3) . . . . ?
C00O C00J C00N C00S 54.7(3) . . . . ?
N009 C00J C00N C00Y 127.4(3) . . . . ?
C00O C00J C00N C00Y -54.7(3) . . . . ?
N007 N00D C00O C00J 0.1(3) . . . . ?
N007 N00D C00O C012 -179.0(3) . . . . ?
N009 C00J C00O N00D -0.4(3) . . . . ?
C00N C00J C00O N00D -178.7(2) . . . . ?
N009 C00J C00O C012 179.0(2) . . . . ?
C00N C00J C00O C012 0.6(3) . . . . ?
N008 N00C C00P C00L 0.5(3) . . . . ?
N008 N00C C00P C017 177.3(3) . . . . ?
N00A C00L C00P N00C -0.4(3) . . . . ?
C00W C00L C00P N00C 177.1(2) . . . . ?
N00A C00L C00P C017 -177.9(3) . . . . ?
C00W C00L C00P C017 -0.5(4) . . . . ?
C00K C00H C00R C00M -0.7(4) . . . . ?
N007 C00H C00R C00M 179.3(2) . . . . ?
C00T C00M C00R C00H 0.3(4) . . . . ?
N00B C00M C00R C00H -179.2(2) . . . . ?
C00J C00N C00S C00Z 123.0(3) . . . . ?
C00Y C00N C00S C00Z -128.6(3) . . . . ?
C00J C00N C00S C00V -55.2(3) . . . . ?
C00Y C00N C00S C00V 53.1(3) . . . . ?
C00K C00I C00T C00M -0.4(4) . . . . ?
N008 C00I C00T C00M -179.7(2) . . . . ?
C00R C00M C00T C00I 0.2(4) . . . . ?
N00B C00M C00T C00I 179.7(2) . . . . ?
C00Z C00S C00V C018 1.3(4) . . . . ?
C00N C00S C00V C018 179.6(3) . . . . ?
C00Z C00S C00V C012 -176.9(3) . . . . ?
C00N C00S C00V C012 1.4(3) . . . . ?
N00A C00L C00W C00Q -128.8(3) . . . . ?
C00P C00L C00W C00Q 54.6(3) . . . . ?
N00A C00L C00W C016 121.8(4) . . . . ?
C00P C00L C00W C016 -54.7(3) . . . . ?
C011 C00Q C00W C00L 128.9(3) . . . . ?
C00X C00Q C00W C00L -53.5(3) . . . . ?
C011 C00Q C00W C016 -122.8(3) . . . . ?
C00X C00Q C00W C016 54.9(3) . . . . ?
C011 C00Q C00X C01D -0.7(5) . . . . ?
C00W C00Q C00X C01D -178.5(3) . . . . ?
C011 C00Q C00X C017 177.0(3) . . . . ?
C00W C00Q C00X C017 -0.8(4) . . . . ?
C015 C00U C00Y C014 1.5(4) . . . . ?
C012 C00U C00Y C014 -179.0(2) . . . . ?
C015 C00U C00Y C00N -177.9(3) . . . . ?
C012 C00U C00Y C00N 1.5(3) . . . . ?
C00J C00N C00Y C014 -126.4(3) . . . . ?
C00S C00N C00Y C014 125.5(3) . . . . ?
C00J C00N C00Y C00U 53.0(3) . . . . ?
C00S C00N C00Y C00U -55.0(3) . . . . ?
C00V C00S C00Z C01M -1.1(4) . . . . ?
C00N C00S C00Z C01M -179.2(3) . . . . ?
N00B N00F C010 C013 0.0(3) . . . . ?
N00B N00F C010 C01C -179.6(4) . . . . ?
C00X C00Q C011 C019 0.1(4) . . . . ?
C00W C00Q C011 C019 177.6(3) . . . . ?
N00D C00O C012 C00U -126.3(3) . . . . ?
C00J C00O C012 C00U 54.6(3) . . . . ?
N00D C00O C012 C00V 124.1(3) . . . . ?
C00J C00O C012 C00V -55.1(3) . . . . ?
C015 C00U C012 C00O 123.8(3) . . . . ?
C00Y C00U C012 C00O -55.6(3) . . . . ?
C015 C00U C012 C00V -127.5(3) . . . . ?
C00Y C00U C012 C00V 53.1(3) . . . . ?
C018 C00V C012 C00O -124.2(3) . . . . ?
C00S C00V C012 C00O 53.8(3) . . . . ?
C018 C00V C012 C00U 127.1(3) . . . . ?
C00S C00V C012 C00U -54.9(3) . . . . ?
N00B N00E C013 C010 0.3(3) . . . . ?
N00B N00E C013 C01I 180.0(4) . . . . ?
N00F C010 C013 N00E -0.2(4) . . . . ?
C01C C010 C013 N00E 179.5(3) . . . . ?
N00F C010 C013 C01I -179.9(3) . . . . ?
C01C C010 C013 C01I -0.3(4) . . . . ?
C00U C00Y C014 C01B -0.6(4) . . . . ?
C00N C00Y C014 C01B 178.8(3) . . . . ?
C00Y C00U C015 C01E -0.7(4) . . . . ?
C012 C00U C015 C01E 179.9(3) . . . . ?
C00L C00W C016 C01O -126.1(3) . . . . ?
C00Q C00W C016 C01O 124.6(3) . . . . ?
C00L C00W C016 C01G 54.5(3) . . . . ?
C00Q C00W C016 C01G -54.8(3) . . . . ?
N00C C00P C017 C01G -121.0(4) . . . . ?
C00L C00P C017 C01G 55.8(3) . . . . ?
N00C C00P C017 C00X 129.4(4) . . . . ?
C00L C00P C017 C00X -53.8(3) . . . . ?
C01D C00X C017 C00P -128.0(3) . . . . ?
C00Q C00X C017 C00P 54.5(3) . . . . ?
C01D C00X C017 C01G 123.8(3) . . . . ?
C00Q C00X C017 C01G -53.7(3) . . . . ?
C00S C00V C018 C01J -0.4(4) . . . . ?
C012 C00V C018 C01J 177.6(3) . . . . ?
C00Q C011 C019 C01N 0.6(5) . . . . ?
C00Y C014 C01B C01E -1.3(5) . . . . ?
N00F C010 C01C C01A 124.7(4) . . . . ?
C013 C010 C01C C01A -54.8(4) . . . . ?
N00F C010 C01C C01H -125.6(4) . . . . ?
C013 C010 C01C C01H 54.8(4) . . . . ?
C01Q C01A C01C C010 -127.4(3) . . . . ?
C01L C01A C01C C010 54.3(4) . . . . ?
C01Q C01A C01C C01H 123.7(4) . . . . ?
C01L C01A C01C C01H -54.6(3) . . . . ?
C00Q C00X C01D C01N 0.6(5) . . . . ?
C017 C00X C01D C01N -176.8(3) . . . . ?
C014 C01B C01E C015 2.1(5) . . . . ?
C00U C015 C01E C01B -1.1(5) . . . . ?
C01O C016 C01G C01V 1.0(5) . . . . ?
C00W C016 C01G C01V -179.6(3) . . . . ?
C01O C016 C01G C017 -179.1(3) . . . . ?
C00W C016 C01G C017 0.4(4) . . . . ?
C00P C017 C01G C01V 124.6(3) . . . . ?
C00X C017 C01G C01V -126.3(3) . . . . ?
C00P C017 C01G C016 -55.4(3) . . . . ?
C00X C017 C01G C016 53.7(3) . . . . ?
C010 C01C C01H C01R 126.1(4) . . . . ?
C01A C01C C01H C01R -125.0(4) . . . . ?
C010 C01C C01H C01K -54.5(4) . . . . ?
C01A C01C C01H C01K 54.4(3) . . . . ?
N00E C013 C01I C01L -124.4(4) . . . . ?
C010 C013 C01I C01L 55.2(4) . . . . ?
N00E C013 C01I C01K 125.9(4) . . . . ?
C010 C013 C01I C01K -54.4(4) . . . . ?
C00V C018 C01J C01M -0.7(5) . . . . ?
C01R C01H C01K C01S 1.0(5) . . . . ?
C01C C01H C01K C01S -178.4(3) . . . . ?
C01R C01H C01K C01I 179.6(3) . . . . ?
C01C C01H C01K C01I 0.2(4) . . . . ?
C013 C01I C01K C01S -127.4(4) . . . . ?
C01L C01I C01K C01S 124.1(4) . . . . ?
C013 C01I C01K C01H 54.2(4) . . . . ?
C01L C01I C01K C01H -54.4(4) . . . . ?
C01Q C01A C01L C01P 1.5(5) . . . . ?
C01C C01A C01L C01P 179.9(3) . . . . ?
C01Q C01A C01L C01I -178.0(3) . . . . ?
C01C C01A C01L C01I 0.4(4) . . . . ?
C013 C01I C01L C01P 125.6(3) . . . . ?
C01K C01I C01L C01P -125.4(3) . . . . ?
C013 C01I C01L C01A -55.0(3) . . . . ?
C01K C01I C01L C01A 54.0(3) . . . . ?
C018 C01J C01M C00Z 0.9(5) . . . . ?
C00S C00Z C01M C01J 0.0(5) . . . . ?
C011 C019 C01N C01D -0.7(5) . . . . ?
C00X C01D C01N C019 0.0(5) . . . . ?
C01G C016 C01O C01X -0.6(5) . . . . ?
C00W C016 C01O C01X -180.0(3) . . . . ?
C01A C01L C01P C01T 0.2(5) . . . . ?
C01I C01L C01P C01T 179.7(3) . . . . ?
C01L C01A C01Q C01U -1.7(5) . . . . ?
C01C C01A C01Q C01U -179.9(3) . . . . ?
C01K C01H C01R C01W -2.3(6) . . . . ?
C01C C01H C01R C01W 177.0(4) . . . . ?
C01H C01K C01S C01Y 1.0(6) . . . . ?
C01I C01K C01S C01Y -177.4(4) . . . . ?
C01L C01P C01T C01U -1.9(6) . . . . ?
C01P C01T C01U C01Q 1.7(6) . . . . ?
C01A C01Q C01U C01T 0.2(6) . . . . ?
C016 C01G C01V C01Z -0.6(5) . . . . ?
C017 C01G C01V C01Z 179.5(3) . . . . ?
C01H C01R C01W C01Y 1.7(7) . . . . ?
C016 C01O C01X C01Z -0.2(7) . . . . ?
C01R C01W C01Y C01S 0.2(8) . . . . ?
C01K C01S C01Y C01W -1.6(7) . . . . ?
C01O C01X C01Z C01V 0.6(8) . . . . ?
C01G C01V C01Z C01X -0.2(7) . . . . ?
